data_1511689
loop_
_publ_author_name
'Xia Shuping'
'Yu Kaibei'
'Yue Tao'
'Zhu Lixia'

_publ_section_title
;
 Crystal structure and thermal behaviour of Cs2 Ca (B4 O5 (O H)4)2 *8(H2
 O)
;
_journal_name_full 'Journal of Alloys Compd.'
_journal_page_first 97
_journal_page_last 102
_journal_paper_doi 10.1016/j.jallcom.2003.09.136
_journal_volume 372
_journal_year 2004
_chemical_formula_sum 'B8 Ca Cs2 H11 O26'
_chemical_name_systematic 'Cs2 Ca (B4 O5 (O H)4)2 (H2 O)8'
_space_group_IT_number 19
_symmetry_space_group_name_Hall 'P 2ac 2ab'
_symmetry_space_group_name_H-M 'P 21 21 21'
_cell_angle_alpha 90
_cell_angle_beta 90
_cell_angle_gamma 90
_cell_formula_units_Z 4
_cell_length_a 11.531
_cell_length_b 12.855
_cell_length_c 16.803
_cell_volume 2490.726
_citation_journal_id_ASTM JALCEU
_cod_data_source_file boron4-x_348.cif
_cod_data_source_block B8Ca1Cs2H11O26
_cod_original_cell_volume 2490.725
_cod_original_formula_sum 'B8 Ca1 Cs2 H11 O26'
_cod_database_code 1511689

loop_
_symmetry_equiv_pos_as_xyz
x,y,z
-x+1/2,-y,z+1/2
x+1/2,-y+1/2,-z
-x,y+1/2,-z+1/2

loop_
_atom_site_label
_atom_site_type_symbol
_atom_site_fract_x
_atom_site_fract_y
_atom_site_fract_z
_atom_site_occupancy
_atom_site_U_iso_or_equiv
H7 H+1 0.0818 0.5378 0.1145 1 0.0
O7 O-2 0.8634 0.4935 0.8907 1 0.0
O10 O-2 0.8056 0.8946 0.2489 1 0.0
O11 O-2 0.012 0.7317 0.2525 1 0.0
B6 B+3 0.0739 0.4237 0.052 1 0.0
H1 H+1 0.9728 0.6909 0.0959 1 0.0
O22 O-2 0.0961 0.2199 0.0136 1 0.0
O26 O-2 0.7926 0.912 0.7365 1 0.0
O16 O-2 0.033 0.5134 0.0844 1 0.0
B4 B+3 0.824 0.582 -0.0738 1 0.0
H10 H+1 0.7769 0.0467 0.0035 1 0.0
Cs1 Cs+1 0.0077 0.9798 0.1306 1 0.0
O19 O-2 0.193 0.2971 -0.0984 1 0.0
O24 O-2 0.831 0.99 -0.006 0.5 0.0
B7 B+3 0.0818 0.2909 -0.0536 1 0.0
B3 B+3 0.7153 0.741 -0.0764 1 0.0
O14 O-2 0.199 0.1913 0.1367 1 0.0
H8 H+1 0.1803 0.087 -0.0295 1 0.0
O3 O-2 0.5102 0.6941 0.0957 1 0.0
O12 O-2 0.6041 0.6986 0.2464 1 0.0
O4 O-2 0.6067 0.7201 -0.0304 1 0.0
O15 O-2 0.1397 0.3634 0.1006 1 0.0
H5 H+1 0.731 0.9255 0.2365 1 0.0
O8 O-2 0.8593 0.6067 0.0028 1 0.0
H2 H+1 0.716 0.8715 0.8691 1 0.0
O2 O-2 0.7141 0.6913 0.0885 1 0.0
Cs2 Cs+1 0.9875 0.0321 0.8139 1 0.0
Ca1 Ca+2 0.8078 0.7132 0.2201 1 0.0
H6 H+1 0.2752 0.1602 0.1269 1 0.0
O13 O-2 0.8559 0.5334 0.2067 1 0.0
O5 O-2 0.6835 0.8162 0.861 1 0.0
O23 O-2 0.1386 0.0218 -0.0342 1 0.0
H4 H+1 0.8243 0.908 0.3042 1 0.0
O17 O-2 0.0478 0.3981 -0.0242 1 0.0
H9 H+1 0.1958 0.9673 -0.0415 1 0.0
O21 O-2 0.2927 0.2728 0.0263 1 0.0
H11 H+1 0.7878 0.9256 -0.0085 1 0.0
O20 O-2 0.3959 0.292 -0.0953 1 0.0
O1 O-2 0.9069 0.739 0.0982 1 0.0
B5 B+3 0.1803 0.2605 0.0672 1 0.0
B1 B+3 0.8218 0.7063 0.0416 1 0.0
B2 B+3 0.6105 0.7013 0.0505 1 0.0
O18 O-2 0.9943 0.2564 0.8887 1 0.0
O6 O-2 0.7556 0.6465 0.8847 1 0.0
H3 H+1 0.9289 0.4804 -0.0931 1 0.0
O25 O-2 0.766 0.965 0.057 0.5 0.0
B8 B+3 0.2938 0.2874 -0.0572 1 0.0
O27 O-2 0.2188 0.1349 0.7791 1 0.0
O9 O-2 0.8017 0.7824 -0.0227 1 0.0
